data_2101231
loop_
_publ_author_name
'Llamas-Saiz, A. L.'
'Foces-Foces, C.'
'Cano, F. H.'
'Jim\'enez, P.'
'Laynez, J.'
'Meutermans, W.'
'Elguero, J.'
'Limbach, H.-H.'
'Aguilar-Parrilla, F.'

_publ_section_title
;
 The influence of the nitro group on the solid-state structure of
 4-nitropyrazoles: the cases of pyrazole, 3,5-dimethylpyrazole,
 3,5-di-<i>tert</i>-butylpyrazole and 3,5-diphenylpyrazole. I. Static
 aspects (crystallography and thermodynamics)
;
_journal_issue 6
_journal_name_full 'Acta Crystallographica Section B'
_journal_page_first 746
_journal_page_last 762
_journal_paper_doi 10.1107/S0108768194004180
_journal_volume 50
_journal_year 1994
_chemical_formula_sum 'C15 H11 N3 O2'
_chemical_formula_weight 265.27
_symmetry_cell_setting monoclinic
_symmetry_space_group_name_Hall '-P 2ybc'
_symmetry_space_group_name_H-M 'P 1 21/c 1'
_cell_angle_alpha 90
_cell_angle_beta 99.339(7)
_cell_angle_gamma 90
_cell_formula_units_Z 8
_cell_length_a 18.1399(16)
_cell_length_b 12.0814(9)
_cell_length_c 11.5184(7)
_cell_volume 2490.9(3)
_diffrn_radiation_type Cu
_diffrn_radiation_wavelength 1.54184
_exptl_absorpt_coefficient_mu 0.756
_exptl_crystal_density_diffrn 1.415
_exptl_crystal_F_000 1104
_cod_data_source_file he0089.cif
_cod_data_source_block he0089c
_cod_database_code 2101231

loop_
_atom_site_label
_atom_site_fract_x
_atom_site_fract_y
_atom_site_fract_z
_atom_site_U_iso_or_equiv
N(101) .0111(3) .3725(3) .0517(4) .056(2)
N(102) -.0402(3) .3818(4) -.0467(4) .060(2)
C(103) -.0418(3) .2831(4) -.0997(4) .0410(10)
C(104) .0109(3) .2113(3) -.0289(4) .0370(10)
C(105) .0453(3) .2778(3) .0660(4) .0400(10)
C(106) -.0964(3) .2565(4) -.2057(4) .044(2)
C(107) -.1084(3) .3375(5) -.2933(5) .053(2)
C(108) -.1619(3) .3216(5) -.3903(5) .053(2)
C(109) -.2043(4) .2283(5) -.3986(5) .063(2)
C(110) -.1956(3) .1562(5) -.3165(5) .053(2)
C(111) -.1432(3) .1597(4) -.2106(5) .048(2)
C(112) .1017(2) .2586(4) .1720(4) .0420(10)
C(113) .1004(3) .1606(4) .2393(4) .047(2)
C(114) .1502(3) .1550(5) .3457(5) .053(2)
C(115) .1981(4) .2407(7) .3825(6) .075(3)
C(116) .2002(3) .3271(5) .3203(5) .053(2)
C(117) .1539(3) .3443(4) .2051(5) .046(2)
N(118) .0361(2) .1101(3) -.0624(3) .0390(10)
O(119) .0122(2) .0734(3) -.1637(4) .0610(10)
O(120) .0839(3) .0577(3) .0048(4) .0660(10)
N(201) .5108(6) -.1203(7) .5521(9) .056(3)
N(202) .4575(5) -.1257(6) .4525(7) .046(3)
C(203) .4565(3) -.0041(7) .4183(5) .069(2)
C(204) .5123(5) .0380(7) .4714(8) .035(3)
C(206) .4007(3) -.0049(4) .3115(5) .044(2)
C(207) .3918(3) -.0902(5) .2309(7) .068(2)
C(208) .3392(5) -.0823(9) .1313(8) .099(4)
C(209) .2943(4) .0066(7) .1073(5) .070(3)
C(210) .3031(4) .1010(5) .1894(5) .060(2)
C(211) .3579(3) .0868(4) .2819(4) .044(2)
N(218) .5405(5) .1438(6) .4327(7) .038(3)
O(219) .5157(4) .1749(5) .3359(6) .046(2)
O(220) .5878(4) .1923(5) .5025(6) .052(2)
N(301) .4803(5) -.1267(7) -.0472(9) .1053(3)
N(302) .5367(5) -.1325(6) .0513(7) .048(3)
C(303) .5435(4) -.0048(10) .0807(6) .107(4)
C(304) .4882(5) .0350(6) .0263(8) .033(3)
C(306) .6000(3) -.0072(4) .1884(5) .051(2)
C(307) .6468(4) .0783(4) .2113(5) .055(2)
C(308) .7031(3) .0922(5) .3034(5) .057(2)
C(309) .7064(3) .0027(6) .3907(5) .062(2)
C(310) .6551(4) -.0835(7) .3704(8) .086(3)
C(311) .6044(3) -.0885(5) .2714(7) .068(2)
N(318) .4651(6) .1429(6) .0625(9) .111(4)
O(319) .4898(4) .1761(5) .1610(6) .048(2)
O(320) .4170(5) .1945(5) -.0070(6) .054(2)
H(101) .015(4) .440(6) .105(6) .037(16)
H(107) -.082(3) .401(5) -.300(5) .014(13)
H(108) -.169(6) .381(9) -.446(10) .09(3)
H(109) -.246(6) .213(8) -.466(9) .08(3)
H(110) -.229(5) .092(7) -.324(7) .07(2)
H(111) -.128(4) .105(6) -.140(6) .047(18)
H(113) .060(3) .097(5) .213(5) .025(14)
H(114) .146(3) .088(5) .383(5) .010(11)
H(115) .232(5) .234(8) .456(8) .07(3)
H(116) .247(5) .381(7) .329(7) .06(2)
H(117) .157(5) .416(7) .158(8) .06(2)
H(201) .527 -.181 .597 .053
H(207) .422(5) -.154(7) .244(8) .048
H(208) .335(7) -.132(10) .073(11) .079
H(209) .258(5) .008(8) .040(8) .062
H(210) .273(4) .174(6) .175(6) .041(17)
H(211) .359(3) .155(5) .336(5) .025(14)
H(301) .459 -.187 -.087 .052
H(307) .640(3) .136(5) .157(5) .012
H(308) .735(4) .160(7) .313(6) .049(19)
H(309) .739(4) .009(6) .455(7) .040(18)
H(310) .657(4) -.125(7) .434(8) .05(2)
H(311) .572(5) -.149(8) .260(8) .028

loop_
_geom_angle_atom_site_label_1
_geom_angle_atom_site_label_2
_geom_angle_atom_site_label_3
_geom_angle
C(105) N(101) N(102) 115.4(4)
N(101) N(102) C(103) 105.7(4)
N(102) C(103) C(104) 108.3(4)
C(103) C(104) C(105) 105.3(4)
C(104) C(105) N(101) 105.1(4)
N(102) C(103) C(106) 122.2(4)
C(104) C(103) C(106) 129.1(4)
N(101) C(105) C(112) 119.7(4)
C(104) C(105) C(112) 135.0(4)
C(103) C(104) N(118) 126.3(4)
C(105) C(104) N(118) 126.4(4)
C(104) N(118) O(119) 119.4(4)
C(104) N(118) O(120) 120.4(4)
O(119) N(118) O(120) 120.1(4)

loop_
_geom_bond_atom_site_label_1
_geom_bond_atom_site_label_2
_geom_bond_distance
N(101) N(102) 1.350(6)
N(102) C(103) 1.339(6)
C(103) C(104) 1.443(6)
C(104) C(105) 1.417(6)
C(105) N(101) 1.299(6)
C(103) C(106) 1.477(6)
C(105) C(112) 1.479(6)
C(104) N(118) 1.382(6)
N(118) O(119) 1.257(5)
N(118) O(120) 1.239(5)
